data_1547726
loop_
_publ_author_name
'Edwards, Peter M.'
'Schafer, Laurel L.'

_publ_section_title
;
 In Situ Generation of a Regio- and Diastereoselective
 Hydroaminoalkylation Catalyst Using Commercially Available Starting
 Materials.
;
_journal_issue 21
_journal_name_full 'Organic letters'
_journal_page_first 5720
_journal_page_last 5723
_journal_paper_doi 10.1021/acs.orglett.7b02149
_journal_volume 19
_journal_year 2017
_chemical_formula_sum 'C18 H24 N O4'
_chemical_formula_weight 318.38
_chemical_name_systematic
;
 ?
;
_space_group_crystal_system triclinic
_space_group_IT_number 2
_space_group_name_Hall '-P 1'
_space_group_name_H-M_alt 'P -1'
_symmetry_space_group_name_Hall '-P 1'
_symmetry_space_group_name_H-M 'P -1'
_atom_sites_solution_hydrogens geom
_audit_creation_method SHELXL-2014
_cell_angle_alpha 95.641(4)
_cell_angle_beta 114.147(4)
_cell_angle_gamma 108.576(4)
_cell_formula_units_Z 2
_cell_length_a 10.0478(18)
_cell_length_b 10.1851(17)
_cell_length_c 10.8815(19)
_cell_measurement_reflns_used 4476
_cell_measurement_temperature 296(2)
_cell_measurement_theta_max 26.80
_cell_measurement_theta_min 2.19
_cell_volume 929.0(3)
_computing_structure_refinement 'SHELXL-2014 (Sheldrick, 2014)'
_diffrn_ambient_temperature 296(2)
_diffrn_measured_fraction_theta_full 0.990
_diffrn_measured_fraction_theta_max 0.984
_diffrn_measurement_device_type 'Bruker APEX-II CCD'
_diffrn_radiation_type MoK\a
_diffrn_radiation_wavelength 0.71073
_diffrn_reflns_av_R_equivalents 0.0461
_diffrn_reflns_av_unetI/netI 0.0494
_diffrn_reflns_Laue_measured_fraction_full 0.990
_diffrn_reflns_Laue_measured_fraction_max 0.984
_diffrn_reflns_limit_h_max 12
_diffrn_reflns_limit_h_min -12
_diffrn_reflns_limit_k_max 13
_diffrn_reflns_limit_k_min -12
_diffrn_reflns_limit_l_max 13
_diffrn_reflns_limit_l_min -13
_diffrn_reflns_number 14990
_diffrn_reflns_point_group_measured_fraction_full 0.990
_diffrn_reflns_point_group_measured_fraction_max 0.984
_diffrn_reflns_theta_full 26.000
_diffrn_reflns_theta_max 27.187
_diffrn_reflns_theta_min 2.127
_exptl_absorpt_coefficient_mu 0.080
_exptl_crystal_colour colorless
_exptl_crystal_density_diffrn 1.138
_exptl_crystal_description prism
_exptl_crystal_F_000 342
_exptl_crystal_size_max 0.205
_exptl_crystal_size_mid 0.154
_exptl_crystal_size_min 0.110
_refine_diff_density_max 1.336
_refine_diff_density_min -0.456
_refine_diff_density_rms 0.074
_refine_ls_extinction_method none
_refine_ls_goodness_of_fit_ref 1.050
_refine_ls_hydrogen_treatment constr
_refine_ls_matrix_type full
_refine_ls_number_parameters 212
_refine_ls_number_reflns 4055
_refine_ls_number_restraints 0
_refine_ls_restrained_S_all 1.050
_refine_ls_R_factor_all 0.1297
_refine_ls_R_factor_gt 0.0911
_refine_ls_shift/su_max 0.000
_refine_ls_shift/su_mean 0.000
_refine_ls_structure_factor_coef Fsqd
_refine_ls_weighting_details 'w=1/[\s^2^(Fo^2^)+(0.0898P)^2^+2.1374P] where P=(Fo^2^+2Fc^2^)/3'
_refine_ls_weighting_scheme calc
_refine_ls_wR_factor_gt 0.2214
_refine_ls_wR_factor_ref 0.2484
_reflns_Friedel_coverage 0.000
_reflns_number_gt 2751
_reflns_number_total 4055
_reflns_threshold_expression 'I > 2\s(I)'
_cod_data_source_file ol7b02149_si_001.cif
_cod_data_source_block mo_ls686_0m_a
_cod_depositor_comments 'Adding full bibliography for 1547726--1547727.cif.'
_cod_database_code 1547726
_shelx_space_group_comment
;
The symmetry employed for this shelxl refinement is uniquely defined
by the following loop, which should always be used as a source of
symmetry information in preference to the above space-group names.
They are only intended as comments.
;
_shelx_estimated_absorpt_t_min 0.984
_shelx_estimated_absorpt_t_max 0.991
_shelxl_version_number 2014-1

loop_
_space_group_symop_operation_xyz
'x, y, z'
'-x, -y, -z'

loop_
_atom_site_label
_atom_site_type_symbol
_atom_site_fract_x
_atom_site_fract_y
_atom_site_fract_z
_atom_site_U_iso_or_equiv
_atom_site_adp_type
_atom_site_occupancy
_atom_site_site_symmetry_order
_atom_site_calc_flag
_atom_site_refinement_flags_posn
_atom_site_refinement_flags_adp
O1 O 0.4608(3) 0.1269(2) 0.4656(2) 0.0297(6) Uani 1 1 d . .
O2 O 0.5602(3) 0.3656(2) 0.5100(3) 0.0324(6) Uani 1 1 d . .
O3 O 0.7580(3) 0.1314(2) 0.5916(3) 0.0322(6) Uani 1 1 d . .
H3 H 0.6699 0.0661 0.5587 0.048 Uiso 1 1 calc R U
O4 O 0.8574(3) 0.3684(2) 0.6423(3) 0.0326(6) Uani 1 1 d . .
N5 N 0.7435(3) 0.6535(3) 0.6318(3) 0.0232(6) Uani 1 1 d . .
H5A H 0.6431 0.6442 0.5868 0.028 Uiso 1 1 calc R U
H5B H 0.7453 0.5677 0.6106 0.028 Uiso 1 1 calc R U
C6 C 0.5709(4) 0.2475(3) 0.5147(3) 0.0231(7) Uani 1 1 d . .
C7 C 0.7428(4) 0.2549(3) 0.5896(3) 0.0255(7) Uani 1 1 d . .
C8 C 0.7977(3) 0.6968(3) 0.7818(3) 0.0228(7) Uani 1 1 d . .
C9 C 0.8659(4) 0.6201(4) 0.8668(4) 0.0352(8) Uani 1 1 d . .
H9 H 0.8758 0.5397 0.8294 0.042 Uiso 1 1 calc R U
C10 C 0.8394(4) 0.7554(4) 0.5791(4) 0.0320(8) Uani 1 1 d . .
H10 H 0.8388 0.8500 0.6055 0.038 Uiso 1 1 calc R U
C11 C 0.7554(4) 0.7054(4) 0.4183(3) 0.0337(8) Uani 1 1 d . .
H11 H 0.6418 0.6800 0.3866 0.040 Uiso 1 1 calc R U
C12 C 0.7790(4) 0.8146(4) 0.8348(4) 0.0323(8) Uani 1 1 d . .
H12 H 0.7302 0.8637 0.7757 0.039 Uiso 1 1 calc R U
C13 C 0.6650(5) 0.4929(4) 0.2102(4) 0.0371(9) Uani 1 1 d . .
H13A H 0.5558 0.4596 0.1939 0.045 Uiso 1 1 calc R U
H13B H 0.6786 0.5612 0.1558 0.045 Uiso 1 1 calc R U
C14 C 0.7739(4) 0.5683(4) 0.3632(3) 0.0340(8) Uani 1 1 d . .
H14A H 0.8827 0.5951 0.3800 0.041 Uiso 1 1 calc R U
H14B H 0.7551 0.5009 0.4172 0.041 Uiso 1 1 calc R U
C15 C 0.8345(4) 0.8589(5) 0.9784(4) 0.0419(10) Uani 1 1 d . .
H15 H 0.8235 0.9384 1.0160 0.050 Uiso 1 1 calc R U
C16 C 0.5945(5) 0.2856(4) 0.0080(4) 0.0379(9) Uani 1 1 d . .
H16A H 0.4842 0.2435 -0.0120 0.046 Uiso 1 1 calc R U
H16B H 0.6030 0.3528 -0.0485 0.046 Uiso 1 1 calc R U
C17 C 0.6943(5) 0.3679(4) 0.1605(4) 0.0392(9) Uani 1 1 d . .
H17A H 0.6796 0.3006 0.2156 0.047 Uiso 1 1 calc R U
H17B H 0.8049 0.4024 0.1810 0.047 Uiso 1 1 calc R U
C18 C 0.9059(5) 0.7844(5) 1.0649(4) 0.0464(11) Uani 1 1 d . .
H18 H 0.9447 0.8149 1.1609 0.056 Uiso 1 1 calc R U
C19 C 1.0091(4) 0.7696(5) 0.6509(4) 0.0416(10) Uani 1 1 d . .
H19A H 1.0569 0.8182 0.7479 0.062 Uiso 1 1 calc R U
H19B H 1.0668 0.8239 0.6083 0.062 Uiso 1 1 calc R U
H19C H 1.0117 0.6759 0.6421 0.062 Uiso 1 1 calc R U
C20 C 0.8112(5) 0.8277(4) 0.3626(4) 0.0404(9) Uani 1 1 d . .
H20A H 0.7988 0.9090 0.4015 0.061 Uiso 1 1 calc R U
H20B H 0.7497 0.8006 0.2627 0.061 Uiso 1 1 calc R U
H20C H 0.9212 0.8522 0.3876 0.061 Uiso 1 1 calc R U
C21 C 0.9196(5) 0.6655(5) 1.0093(4) 0.0458(10) Uani 1 1 d . .
H21 H 0.9655 0.6146 1.0680 0.055 Uiso 1 1 calc R U
C22 C 0.6389(6) 0.1697(6) -0.0349(4) 0.0584(13) Uani 1 1 d . .
H22A H 0.6347 0.1050 0.0244 0.070 Uiso 1 1 calc R U
H22B H 0.7480 0.2126 -0.0181 0.070 Uiso 1 1 calc R U
C23 C 0.5352(6) 0.0816(6) -0.1873(4) 0.0640(14) Uani 1 1 d . .
H23A H 0.5366 0.1444 -0.2474 0.096 Uiso 1 1 calc R U
H23B H 0.4282 0.0322 -0.2037 0.096 Uiso 1 1 calc R U
H23C H 0.5757 0.0128 -0.2065 0.096 Uiso 1 1 calc R U

loop_
_atom_site_aniso_label
_atom_site_aniso_U_11
_atom_site_aniso_U_22
_atom_site_aniso_U_33
_atom_site_aniso_U_23
_atom_site_aniso_U_13
_atom_site_aniso_U_12
O1 0.0203(11) 0.0196(11) 0.0348(13) 0.0013(9) 0.0019(9) 0.0070(9)
O2 0.0233(12) 0.0203(12) 0.0402(14) 0.0009(9) 0.0050(10) 0.0075(9)
O3 0.0188(11) 0.0275(13) 0.0427(14) 0.0060(10) 0.0079(10) 0.0096(9)
O4 0.0217(12) 0.0293(13) 0.0379(13) 0.0066(10) 0.0116(10) 0.0034(10)
N5 0.0188(12) 0.0197(13) 0.0201(12) 0.0037(10) 0.0051(10) 0.0003(10)
C6 0.0224(15) 0.0214(16) 0.0213(15) 0.0019(11) 0.0072(12) 0.0086(12)
C7 0.0237(16) 0.0264(17) 0.0237(15) 0.0042(12) 0.0102(13) 0.0084(13)
C8 0.0154(14) 0.0284(16) 0.0193(14) 0.0055(12) 0.0075(11) 0.0034(12)
C9 0.038(2) 0.044(2) 0.0306(18) 0.0181(15) 0.0189(16) 0.0184(16)
C10 0.0293(17) 0.0307(18) 0.0312(18) 0.0070(14) 0.0152(14) 0.0049(14)
C11 0.0275(17) 0.0368(19) 0.0271(17) 0.0012(14) 0.0097(14) 0.0074(14)
C12 0.0237(16) 0.041(2) 0.0277(17) 0.0051(14) 0.0090(14) 0.0120(14)
C13 0.038(2) 0.0292(19) 0.0283(18) 0.0037(14) 0.0085(15) 0.0046(15)
C14 0.0342(19) 0.057(2) 0.0271(17) 0.0159(16) 0.0181(15) 0.0305(17)
C15 0.0321(19) 0.057(3) 0.0333(19) -0.0020(17) 0.0152(16) 0.0169(17)
C16 0.039(2) 0.036(2) 0.0284(18) 0.0042(14) 0.0079(15) 0.0132(16)
C17 0.050(2) 0.049(2) 0.0329(19) 0.0148(16) 0.0235(17) 0.0310(19)
C18 0.033(2) 0.082(3) 0.0227(17) 0.0100(18) 0.0155(16) 0.019(2)
C19 0.0247(18) 0.062(3) 0.0320(19) 0.0208(17) 0.0121(15) 0.0094(17)
C20 0.038(2) 0.047(2) 0.0308(18) 0.0026(16) 0.0105(16) 0.0204(17)
C21 0.044(2) 0.074(3) 0.033(2) 0.030(2) 0.0227(18) 0.029(2)
C22 0.073(3) 0.078(3) 0.035(2) 0.008(2) 0.021(2) 0.051(3)
C23 0.075(3) 0.082(4) 0.033(2) 0.000(2) 0.013(2) 0.049(3)

loop_
_atom_type_symbol
_atom_type_description
_atom_type_scat_dispersion_real
_atom_type_scat_dispersion_imag
_atom_type_scat_source
C C 0.0033 0.0016 'International Tables Vol C Tables 4.2.6.8 and 6.1.1.4'
H H 0.0000 0.0000 'International Tables Vol C Tables 4.2.6.8 and 6.1.1.4'
N N 0.0061 0.0033 'International Tables Vol C Tables 4.2.6.8 and 6.1.1.4'
O O 0.0106 0.0060 'International Tables Vol C Tables 4.2.6.8 and 6.1.1.4'

loop_
_geom_angle_atom_site_label_1
_geom_angle_atom_site_label_2
_geom_angle_atom_site_label_3
_geom_angle
C8 N5 C10 114.9(2)
O1 C6 O2 127.4(3)
O1 C6 C7 117.5(3)
O2 C6 C7 115.1(3)
O4 C7 O3 121.7(3)
O4 C7 C6 121.8(3)
O3 C7 C6 116.5(3)
C9 C8 C12 121.6(3)
C9 C8 N5 119.8(3)
C12 C8 N5 118.6(3)
C8 C9 C21 118.6(4)
N5 C10 C19 109.5(3)
N5 C10 C11 108.5(3)
C19 C10 C11 115.8(3)
C20 C11 C10 109.2(3)
C20 C11 C14 113.4(3)
C10 C11 C14 112.3(3)
C8 C12 C15 118.9(3)
C17 C13 C14 113.4(3)
C13 C14 C11 115.4(3)
C18 C15 C12 119.9(4)
C22 C16 C17 114.7(3)
C13 C17 C16 118.2(3)
C21 C18 C15 120.1(3)
C18 C21 C9 120.9(4)
C16 C22 C23 115.4(4)

loop_
_geom_bond_atom_site_label_1
_geom_bond_atom_site_label_2
_geom_bond_distance
O1 C6 1.241(4)
O2 C6 1.246(4)
O3 C7 1.316(4)
O4 C7 1.213(4)
N5 C8 1.461(4)
N5 C10 1.505(4)
C6 C7 1.551(4)
C8 C9 1.378(5)
C8 C12 1.380(5)
C9 C21 1.388(5)
C10 C19 1.506(5)
C10 C11 1.542(5)
C11 C20 1.488(6)
C11 C14 1.560(5)
C12 C15 1.395(5)
C13 C17 1.495(5)
C13 C14 1.510(5)
C15 C18 1.382(6)
C16 C22 1.486(6)
C16 C17 1.514(5)
C18 C21 1.372(6)
C22 C23 1.530(6)

loop_
_geom_torsion_atom_site_label_1
_geom_torsion_atom_site_label_2
_geom_torsion_atom_site_label_3
_geom_torsion_atom_site_label_4
_geom_torsion
O1 C6 C7 O4 -178.9(3)
O2 C6 C7 O4 1.7(5)
O1 C6 C7 O3 1.8(4)
O2 C6 C7 O3 -177.6(3)
C10 N5 C8 C9 -110.6(3)
C10 N5 C8 C12 69.3(4)
C12 C8 C9 C21 -1.4(5)
N5 C8 C9 C21 178.6(3)
C8 N5 C10 C19 59.9(4)
C8 N5 C10 C11 -172.8(3)
N5 C10 C11 C20 159.7(3)
C19 C10 C11 C20 -76.7(4)
N5 C10 C11 C14 -73.6(4)
C19 C10 C11 C14 50.0(4)
C9 C8 C12 C15 1.7(5)
N5 C8 C12 C15 -178.2(3)
C17 C13 C14 C11 176.3(3)
C20 C11 C14 C13 -69.2(4)
C10 C11 C14 C13 166.3(3)
C8 C12 C15 C18 -0.4(5)
C14 C13 C17 C16 -178.7(3)
C22 C16 C17 C13 175.9(4)
C12 C15 C18 C21 -1.2(6)
C15 C18 C21 C9 1.5(6)
C8 C9 C21 C18 -0.3(6)
C17 C16 C22 C23 177.7(4)
